data_4123035
loop_
_publ_author_name
'Karmel, Isabell S. R.'
'Fridman, Natalia'
'Tamm, Matthias'
'Eisen, Moris S.'

_publ_section_title
;
 Mono(imidazolin-2-iminato) Actinide Complexes: Synthesis and Application
 in the Catalytic Dimerization of Aldehydes
;
_journal_issue 49
_journal_name_full 'Journal of the American Chemical Society'
_journal_page_first 17180
_journal_page_last 17192
_journal_paper_doi 10.1021/ja5091436
_journal_volume 136
_journal_year 2014
_chemical_formula_moiety 'C45 H90 N6 Si6 Th, 3(C7)'
_chemical_formula_sum 'C66 H90 N6 Si6 Th'
_chemical_formula_weight 1368.02
_chemical_name_common moris371
_chemical_name_systematic ?
_space_group_IT_number 2
_symmetry_cell_setting triclinic
_symmetry_space_group_name_Hall '-P 1'
_symmetry_space_group_name_H-M 'P -1'
_atom_sites_solution_hydrogens geom
_atom_sites_solution_primary direct
_atom_sites_solution_secondary difmap
_audit_creation_method SHELXL-97
_cell_angle_alpha 95.8390(11)
_cell_angle_beta 92.6290(11)
_cell_angle_gamma 102.239(2)
_cell_formula_units_Z 2
_cell_length_a 12.0820(4)
_cell_length_b 14.0920(4)
_cell_length_c 23.2090(10)
_cell_measurement_reflns_used 12313
_cell_measurement_temperature 200(2)
_cell_measurement_theta_max 25.05
_cell_measurement_theta_min 0.88
_cell_volume 3832.5(2)
_computing_cell_refinement 'DENZO HKL2000 (Otwinowski & Minor 1997)'
_computing_data_collection 'Collect (Nonius, 2006)'
_computing_data_reduction 'DENZO HKL2000 (Otwinowski & Minor 1997)'
_computing_molecular_graphics 'Mercury 3.1'
_computing_structure_refinement 'SHELXL-97 (Sheldrick, 1997)'
_computing_structure_solution 'SHELXS-97 (Sheldrick, 1990)'
_diffrn_ambient_temperature 200(2)
_diffrn_detector_area_resol_mean 95
_diffrn_measured_fraction_theta_full 0.995
_diffrn_measured_fraction_theta_max 0.995
_diffrn_measurement_device_type 'Nonius KappaCCD'
_diffrn_measurement_method 'phi- and omega-scans'
_diffrn_radiation_monochromator graphite
_diffrn_radiation_source 'fine-focus sealed tube'
_diffrn_radiation_type MoK\a
_diffrn_radiation_wavelength 0.71073
_diffrn_reflns_av_R_equivalents 0.0902
_diffrn_reflns_av_sigmaI/netI 0.1426
_diffrn_reflns_limit_h_max 14
_diffrn_reflns_limit_h_min 0
_diffrn_reflns_limit_k_max 16
_diffrn_reflns_limit_k_min -16
_diffrn_reflns_limit_l_max 27
_diffrn_reflns_limit_l_min -27
_diffrn_reflns_number 12969
_diffrn_reflns_theta_full 25.05
_diffrn_reflns_theta_max 25.05
_diffrn_reflns_theta_min 0.88
_diffrn_standards_decay_% none
_diffrn_standards_interval_count none
_diffrn_standards_interval_time none
_diffrn_standards_number none
_exptl_absorpt_coefficient_mu 2.077
_exptl_absorpt_correction_T_max 0.7062
_exptl_absorpt_correction_T_min 0.5747
_exptl_absorpt_correction_type multi-scan
_exptl_absorpt_process_details
;
 HKL Denzo and Scalepack (Otwinowski & Minor 1997)
;
_exptl_crystal_colour colorless
_exptl_crystal_density_diffrn 1.185
_exptl_crystal_density_method 'not measured'
_exptl_crystal_description block
_exptl_crystal_F_000 1404
_exptl_crystal_size_max 0.30
_exptl_crystal_size_mid 0.24
_exptl_crystal_size_min 0.18
_refine_diff_density_max 0.985
_refine_diff_density_min -1.428
_refine_diff_density_rms 0.139
_refine_ls_extinction_method none
_refine_ls_goodness_of_fit_ref 1.060
_refine_ls_hydrogen_treatment mixed
_refine_ls_matrix_type full
_refine_ls_number_parameters 568
_refine_ls_number_reflns 12969
_refine_ls_number_restraints 0
_refine_ls_restrained_S_all 1.060
_refine_ls_R_factor_all 0.1691
_refine_ls_R_factor_gt 0.0849
_refine_ls_shift/su_max 0.004
_refine_ls_shift/su_mean 0.000
_refine_ls_structure_factor_coef Fsqd
_refine_ls_weighting_details 'calc w=1/[\s^2^(Fo^2^)+(0.0805P)^2^+12.6790P] where P=(Fo^2^+2Fc^2^)/3'
_refine_ls_weighting_scheme calc
_refine_ls_wR_factor_gt 0.1730
_refine_ls_wR_factor_ref 0.2008
_reflns_number_gt 7524
_reflns_number_total 12969
_reflns_threshold_expression >2sigma(I)
_cod_data_source_file ja5091436_si_002.cif
_cod_data_source_block moris371
_cod_depositor_comments
;
 Marking attached hydrogen atoms.

 Antanas Vaitkus,
 2016-12-23
;
_cod_database_code 4123035

loop_
_symmetry_equiv_pos_as_xyz
'x, y, z'
'-x, -y, -z'

loop_
_atom_site_label
_atom_site_type_symbol
_atom_site_fract_x
_atom_site_fract_y
_atom_site_fract_z
_atom_site_U_iso_or_equiv
_atom_site_adp_type
_atom_site_occupancy
_atom_site_symmetry_multiplicity
_atom_site_calc_flag
_atom_site_refinement_flags
_atom_site_attached_hydrogens
Th1 Th 0.75008(4) 0.45542(3) 0.25322(2) 0.05022(17) Uani 1 1 d . 0
Si1 Si 0.6869(4) 0.3184(3) 0.10651(19) 0.0860(12) Uani 1 1 d . 0
Si2 Si 0.6265(4) 0.5109(3) 0.12767(16) 0.0743(11) Uani 1 1 d . 0
Si3 Si 0.9675(3) 0.3202(3) 0.28704(17) 0.0692(10) Uani 1 1 d . 0
Si4 Si 0.7275(4) 0.2105(3) 0.2817(2) 0.0873(13) Uani 1 1 d . 0
Si5 Si 0.4580(3) 0.4579(3) 0.30370(18) 0.0775(11) Uani 1 1 d . 0
Si6 Si 0.6504(3) 0.4770(3) 0.38960(16) 0.0736(11) Uani 1 1 d . 0
N1 N 0.6788(8) 0.4190(7) 0.1549(4) 0.063(3) Uani 1 1 d . 0
N2 N 0.8247(8) 0.3175(6) 0.2747(4) 0.061(3) Uani 1 1 d . 0
N3 N 0.5997(7) 0.4653(7) 0.3174(4) 0.058(2) Uani 1 1 d . 0
N4 N 0.8807(7) 0.5910(7) 0.2563(4) 0.049(2) Uani 1 1 d . 0
N5 N 1.0377(8) 0.7044(7) 0.2193(4) 0.054(2) Uani 1 1 d . 0
N6 N 1.0241(8) 0.7174(7) 0.3125(4) 0.058(2) Uani 1 1 d . 0
C1 C 0.6821(18) 0.3402(15) 0.0278(7) 0.145(8) Uani 1 1 d . 0
H1A H 0.6872 0.2803 0.0035 0.218 Uiso 1 1 calc R 0
H1B H 0.7460 0.3930 0.0215 0.218 Uiso 1 1 calc R 0
H1C H 0.6106 0.3585 0.0173 0.218 Uiso 1 1 calc R 0
C2 C 0.8266(14) 0.2838(14) 0.1193(8) 0.130(7) Uani 1 1 d . 0
H2A H 0.8304 0.2271 0.0919 0.196 Uiso 1 1 calc R 0
H2B H 0.8339 0.2673 0.1592 0.196 Uiso 1 1 calc R 0
H2C H 0.8884 0.3388 0.1137 0.196 Uiso 1 1 calc R 0
C3 C 0.5685(15) 0.2114(12) 0.1114(8) 0.123(6) Uani 1 1 d . 0
H3A H 0.5769 0.1568 0.0835 0.184 Uiso 1 1 calc R 0
H3B H 0.4958 0.2290 0.1025 0.184 Uiso 1 1 calc R 0
H3C H 0.5704 0.1921 0.1507 0.184 Uiso 1 1 calc R 0
C4 C 0.7171(14) 0.5761(11) 0.0741(6) 0.105(5) Uani 1 1 d . 0
H4A H 0.6820 0.6273 0.0606 0.157 Uiso 1 1 calc R 0
H4B H 0.7240 0.5294 0.0409 0.157 Uiso 1 1 calc R 0
H4C H 0.7927 0.6057 0.0927 0.157 Uiso 1 1 calc R 0
C5 C 0.6223(13) 0.6037(9) 0.1908(6) 0.084(4) Uani 1 1 d . 0
H5A H 0.5932 0.6579 0.1771 0.126 Uiso 1 1 calc R 0
H5B H 0.6991 0.6284 0.2091 0.126 Uiso 1 1 calc R 0
H5C H 0.5725 0.5732 0.2190 0.126 Uiso 1 1 calc R 0
C6 C 0.4790(13) 0.4683(12) 0.0904(6) 0.102(5) Uani 1 1 d . 0
H6A H 0.4544 0.5239 0.0758 0.154 Uiso 1 1 calc R 0
H6B H 0.4261 0.4405 0.1182 0.154 Uiso 1 1 calc R 0
H6C H 0.4800 0.4184 0.0579 0.154 Uiso 1 1 calc R 0
C7 C 1.0232(14) 0.2336(13) 0.2365(8) 0.134(8) Uani 1 1 d . 0
H7A H 1.1044 0.2400 0.2464 0.202 Uiso 1 1 calc R 0
H7B H 1.0121 0.2486 0.1966 0.202 Uiso 1 1 calc R 0
H7C H 0.9826 0.1666 0.2398 0.202 Uiso 1 1 calc R 0
C8 C 1.0499(10) 0.4428(10) 0.2805(6) 0.082(4) Uani 1 1 d . 0
H8A H 1.1309 0.4444 0.2874 0.123 Uiso 1 1 calc R 0
H8B H 1.0275 0.4899 0.3092 0.123 Uiso 1 1 calc R 0
H8C H 1.0355 0.4599 0.2414 0.123 Uiso 1 1 calc R 0
C9 C 1.0048(14) 0.2903(13) 0.3603(8) 0.121(6) Uani 1 1 d . 0
H9A H 1.0865 0.2930 0.3647 0.182 Uiso 1 1 calc R 0
H9B H 0.9628 0.2244 0.3653 0.182 Uiso 1 1 calc R 0
H9C H 0.9848 0.3377 0.3897 0.182 Uiso 1 1 calc R 0
C10 C 0.5805(11) 0.2306(10) 0.2679(8) 0.101(5) Uani 1 1 d . 0
H10A H 0.5249 0.1702 0.2715 0.152 Uiso 1 1 calc R 0
H10B H 0.5720 0.2491 0.2286 0.152 Uiso 1 1 calc R 0
H10C H 0.5679 0.2829 0.2963 0.152 Uiso 1 1 calc R 0
C11 C 0.7407(14) 0.1031(10) 0.2308(9) 0.133(7) Uani 1 1 d . 0
H11A H 0.6830 0.0460 0.2379 0.200 Uiso 1 1 calc R 0
H11B H 0.8164 0.0897 0.2371 0.200 Uiso 1 1 calc R 0
H11C H 0.7297 0.1172 0.1907 0.200 Uiso 1 1 calc R 0
C12 C 0.7352(15) 0.1691(13) 0.3553(9) 0.137(8) Uani 1 1 d . 0
H12A H 0.6787 0.1082 0.3562 0.205 Uiso 1 1 calc R 0
H12B H 0.7196 0.2194 0.3843 0.205 Uiso 1 1 calc R 0
H12C H 0.8112 0.1581 0.3642 0.205 Uiso 1 1 calc R 0
C13 C 0.4037(12) 0.3912(11) 0.2298(7) 0.095(5) Uani 1 1 d . 0
H13A H 0.3223 0.3886 0.2238 0.143 Uiso 1 1 calc R 0
H13B H 0.4166 0.3246 0.2274 0.143 Uiso 1 1 calc R 0
H13C H 0.4442 0.4259 0.1998 0.143 Uiso 1 1 calc R 0
C14 C 0.3649(12) 0.3867(13) 0.3557(7) 0.108(6) Uani 1 1 d . 0
H14A H 0.2851 0.3858 0.3454 0.161 Uiso 1 1 calc R 0
H14B H 0.3856 0.4182 0.3955 0.161 Uiso 1 1 calc R 0
H14C H 0.3761 0.3196 0.3529 0.161 Uiso 1 1 calc R 0
C15 C 0.4194(12) 0.5815(11) 0.3087(7) 0.099(5) Uani 1 1 d . 0
H15A H 0.3373 0.5728 0.3006 0.149 Uiso 1 1 calc R 0
H15B H 0.4595 0.6202 0.2801 0.149 Uiso 1 1 calc R 0
H15C H 0.4414 0.6156 0.3478 0.149 Uiso 1 1 calc R 0
C16 C 0.6003(12) 0.3673(13) 0.4280(7) 0.107(6) Uani 1 1 d . 0
H16A H 0.6331 0.3799 0.4682 0.160 Uiso 1 1 calc R 0
H16B H 0.6243 0.3110 0.4082 0.160 Uiso 1 1 calc R 0
H16C H 0.5173 0.3534 0.4278 0.160 Uiso 1 1 calc R 0
C17 C 0.8071(10) 0.4954(9) 0.3920(6) 0.074(4) Uani 1 1 d . 0
H17A H 0.8374 0.5019 0.4324 0.111 Uiso 1 1 calc R 0
H17B H 0.8389 0.5548 0.3745 0.111 Uiso 1 1 calc R 0
H17C H 0.8277 0.4391 0.3702 0.111 Uiso 1 1 calc R 0
C18 C 0.6134(13) 0.5803(12) 0.4361(6) 0.102(5) Uani 1 1 d . 0
H18A H 0.6450 0.5821 0.4759 0.152 Uiso 1 1 calc R 0
H18B H 0.5306 0.5709 0.4358 0.152 Uiso 1 1 calc R 0
H18C H 0.6450 0.6420 0.4209 0.152 Uiso 1 1 calc R 0
C19 C 1.2553(18) 0.6192(16) 0.1519(9) 0.154(9) Uani 1 1 d . 0
H19A H 1.3008 0.5771 0.1682 0.231 Uiso 1 1 calc R 0
H19B H 1.2646 0.6802 0.1778 0.231 Uiso 1 1 calc R 0
H19C H 1.2808 0.6339 0.1137 0.231 Uiso 1 1 calc R 0
C20 C 1.1292(15) 0.5662(11) 0.1457(6) 0.092(5) Uani 1 1 d . 0
H20 H 1.1044 0.5544 0.1853 0.111 Uiso 1 1 calc R 0
C21 C 1.1197(18) 0.4693(13) 0.1110(9) 0.143(8) Uani 1 1 d . 0
H21A H 1.1675 0.4321 0.1303 0.215 Uiso 1 1 calc R 0
H21B H 1.1449 0.4791 0.0721 0.215 Uiso 1 1 calc R 0
H21C H 1.0405 0.4331 0.1080 0.215 Uiso 1 1 calc R 0
C22 C 1.0596(11) 0.6305(10) 0.1212(5) 0.072(4) Uani 1 1 d . 0
C23 C 1.0129(10) 0.6977(9) 0.1576(5) 0.061(3) Uani 1 1 d . 0
C24 C 0.9591(11) 0.7651(9) 0.1355(5) 0.068(3) Uani 1 1 d . 0
C25 C 0.9510(12) 0.7652(11) 0.0747(6) 0.080(4) Uani 1 1 d . 0
H25 H 0.9156 0.8115 0.0585 0.096 Uiso 1 1 calc R 0
C26 C 0.9930(14) 0.7002(13) 0.0385(7) 0.098(5) Uani 1 1 d . 0
H26 H 0.9853 0.7012 -0.0023 0.117 Uiso 1 1 calc R 0
C27 C 1.0463(13) 0.6334(11) 0.0609(6) 0.088(4) Uani 1 1 d . 0
H27 H 1.0746 0.5887 0.0353 0.106 Uiso 1 1 calc R 0
C28 C 0.9922(16) 0.9411(12) 0.1757(9) 0.139(7) Uani 1 1 d . 0
H28A H 0.9629 0.9877 0.2018 0.209 Uiso 1 1 calc R 0
H28B H 0.9923 0.9608 0.1364 0.209 Uiso 1 1 calc R 0
H28C H 1.0698 0.9401 0.1895 0.209 Uiso 1 1 calc R 0
C29 C 0.9174(14) 0.8402(10) 0.1748(6) 0.083(4) Uani 1 1 d . 0
H29 H 0.9191 0.8211 0.2151 0.100 Uiso 1 1 calc R 0
C30 C 0.7963(14) 0.8471(12) 0.1572(8) 0.114(6) Uani 1 1 d . 0
H30A H 0.7732 0.8962 0.1843 0.171 Uiso 1 1 calc R 0
H30B H 0.7449 0.7835 0.1583 0.171 Uiso 1 1 calc R 0
H30C H 0.7930 0.8660 0.1178 0.171 Uiso 1 1 calc R 0
C31 C 0.9685(10) 0.6624(9) 0.2610(5) 0.049(3) Uani 1 1 d . 0
C32 C 1.1189(11) 0.7852(9) 0.3005(6) 0.070(4) Uani 1 1 d . 0
H32 H 1.1694 0.8303 0.3281 0.084 Uiso 1 1 calc R 0
C33 C 1.1259(10) 0.7758(9) 0.2443(6) 0.067(3) Uani 1 1 d . 0
H33 H 1.1834 0.8130 0.2241 0.080 Uiso 1 1 calc R 0
C34 C 1.1406(14) 0.5553(10) 0.4333(6) 0.097(5) Uani 1 1 d . 0
H34A H 1.0702 0.5092 0.4181 0.146 Uiso 1 1 calc R 0
H34B H 1.1404 0.5683 0.4756 0.146 Uiso 1 1 calc R 0
H34C H 1.2058 0.5271 0.4235 0.146 Uiso 1 1 calc R 0
C35 C 1.1491(12) 0.6510(10) 0.4062(6) 0.077(4) Uani 1 1 d . 0
H35 H 1.1543 0.6362 0.3635 0.092 Uiso 1 1 calc R 0
C36 C 1.2575(12) 0.7253(12) 0.4301(7) 0.104(5) Uani 1 1 d . 0
H36A H 1.3238 0.6972 0.4227 0.156 Uiso 1 1 calc R 0
H36B H 1.2545 0.7413 0.4720 0.156 Uiso 1 1 calc R 0
H36C H 1.2635 0.7848 0.4109 0.156 Uiso 1 1 calc R 0
C37 C 1.0430(11) 0.6915(9) 0.4149(5) 0.061(3) Uani 1 1 d . 0
C38 C 0.9816(10) 0.7207(8) 0.3698(5) 0.059(3) Uani 1 1 d . 0
C39 C 0.8886(11) 0.7643(9) 0.3797(5) 0.069(4) Uani 1 1 d . 0
C40 C 0.8604(13) 0.7747(10) 0.4366(6) 0.085(4) Uani 1 1 d . 0
H40 H 0.7983 0.8042 0.4451 0.102 Uiso 1 1 calc R 0
C41 C 0.9163(15) 0.7454(12) 0.4809(6) 0.098(5) Uani 1 1 d . 0
H41 H 0.8912 0.7518 0.5190 0.117 Uiso 1 1 calc R 0
C42 C 1.0096(13) 0.7062(10) 0.4706(6) 0.083(4) Uani 1 1 d . 0
H42 H 1.0514 0.6892 0.5021 0.100 Uiso 1 1 calc R 0
C43 C 0.7022(14) 0.7803(14) 0.3316(7) 0.121(6) Uani 1 1 d . 0
H43A H 0.6698 0.8098 0.3002 0.181 Uiso 1 1 calc R 0
H43B H 0.6782 0.8053 0.3689 0.181 Uiso 1 1 calc R 0
H43C H 0.6755 0.7091 0.3253 0.181 Uiso 1 1 calc R 0
C44 C 0.8324(13) 0.8065(10) 0.3323(6) 0.081(4) Uani 1 1 d . 0
H44 H 0.8542 0.7778 0.2944 0.097 Uiso 1 1 calc R 0
C45 C 0.8771(19) 0.9161(12) 0.3371(8) 0.137(8) Uani 1 1 d . 0
H45A H 0.8410 0.9428 0.3057 0.205 Uiso 1 1 calc R 0
H45B H 0.9595 0.9303 0.3341 0.205 Uiso 1 1 calc R 0
H45C H 0.8597 0.9461 0.3746 0.205 Uiso 1 1 calc R 0
C46 C 0.3667(12) 0.1020(13) 0.4891(9) 0.188(10) Uiso 1 1 d G 0
C47 C 0.3206(17) 0.0230(15) 0.5183(6) 0.165(9) Uiso 1 1 d G 1
C48 C 0.2128(18) -0.0329(10) 0.5008(8) 0.183(10) Uiso 1 1 d G 1
C49 C 0.1511(12) -0.0097(13) 0.4542(9) 0.173(9) Uiso 1 1 d G 1
C50 C 0.1972(17) 0.0693(15) 0.4251(6) 0.204(11) Uiso 1 1 d G 1
C51 C 0.3050(18) 0.1252(10) 0.4426(8) 0.154(8) Uiso 1 1 d G 1
C52 C 0.460(4) 0.127(3) 0.5232(18) 0.303(19) Uiso 1 1 d . 3
C53 C 0.4181(19) 0.9165(18) 0.1769(8) 0.249(15) Uiso 1 1 d G 1
C54 C 0.3561(18) 0.9885(17) 0.1868(9) 0.178(9) Uiso 1 1 d G 1
C55 C 0.3333(16) 1.0186(13) 0.2431(13) 0.233(15) Uiso 1 1 d G 0
C56 C 0.3725(19) 0.9767(17) 0.2895(7) 0.197(11) Uiso 1 1 d G 1
C57 C 0.4345(17) 0.9047(16) 0.2796(10) 0.203(11) Uiso 1 1 d G 1
C58 C 0.4572(16) 0.8746(13) 0.2233(13) 0.234(14) Uiso 1 1 d G 1
C59 C 0.277(5) 1.078(5) 0.253(2) 0.44(3) Uiso 1 1 d . 3
C60 C 0.3127(19) 0.0863(19) -0.0012(9) 0.35(2) Uiso 1 1 d G 0
C61 C 0.226(3) 0.0088(13) 0.0085(12) 0.36(2) Uiso 1 1 d G 1
C62 C 0.138(2) 0.026(2) 0.0420(13) 0.35(2) Uiso 1 1 d G 1
C63 C 0.137(2) 0.120(3) 0.0658(10) 0.36(2) Uiso 1 1 d G 1
C64 C 0.224(3) 0.1976(18) 0.0560(10) 0.258(15) Uiso 1 1 d G 1
C65 C 0.312(2) 0.1808(15) 0.0225(10) 0.204(11) Uiso 1 1 d G 1
C66 C 0.362(3) 0.048(4) -0.0559(13) 0.50(4) Uiso 1 1 d G 3

loop_
_atom_site_aniso_label
_atom_site_aniso_U_11
_atom_site_aniso_U_22
_atom_site_aniso_U_33
_atom_site_aniso_U_23
_atom_site_aniso_U_13
_atom_site_aniso_U_12
Th1 0.0497(3) 0.0526(3) 0.0509(3) 0.00953(18) 0.00889(18) 0.01397(19)
Si1 0.084(3) 0.096(3) 0.073(3) -0.016(2) 0.001(2) 0.022(2)
Si2 0.084(3) 0.078(3) 0.059(2) 0.014(2) -0.004(2) 0.013(2)
Si3 0.063(2) 0.066(2) 0.084(3) 0.012(2) 0.003(2) 0.0255(19)
Si4 0.078(3) 0.058(2) 0.130(4) 0.027(2) 0.009(3) 0.016(2)
Si5 0.057(2) 0.101(3) 0.083(3) 0.023(2) 0.018(2) 0.028(2)
Si6 0.067(2) 0.098(3) 0.061(2) 0.022(2) 0.0190(19) 0.022(2)
N1 0.068(7) 0.060(6) 0.058(7) 0.001(5) 0.008(5) 0.007(5)
N2 0.055(6) 0.042(5) 0.087(8) 0.012(5) -0.002(5) 0.015(5)
N3 0.041(5) 0.080(7) 0.055(6) 0.012(5) 0.014(5) 0.012(5)
N4 0.043(5) 0.067(6) 0.037(5) 0.004(4) 0.003(4) 0.013(5)
N5 0.049(6) 0.067(6) 0.040(6) 0.006(5) 0.006(5) 0.001(5)
N6 0.062(6) 0.066(6) 0.045(6) 0.004(5) 0.006(5) 0.013(5)
C1 0.19(2) 0.175(19) 0.071(12) -0.039(12) 0.004(12) 0.063(17)
C2 0.114(14) 0.173(19) 0.104(14) -0.033(13) -0.003(11) 0.057(14)
C3 0.126(15) 0.094(12) 0.133(16) -0.021(11) -0.014(12) 0.014(11)
C4 0.123(14) 0.106(12) 0.072(11) 0.024(9) 0.008(9) -0.012(10)
C5 0.105(12) 0.073(9) 0.070(10) 0.008(7) 0.000(8) 0.014(8)
C6 0.103(12) 0.129(14) 0.080(11) 0.012(10) -0.027(9) 0.043(11)
C7 0.097(13) 0.133(15) 0.174(19) -0.057(13) -0.013(12) 0.067(12)
C8 0.053(8) 0.095(10) 0.106(12) 0.032(9) 0.024(8) 0.019(8)
C9 0.093(12) 0.132(15) 0.146(17) 0.067(13) -0.020(11) 0.019(11)
C10 0.065(9) 0.071(10) 0.162(17) 0.021(10) 0.004(10) -0.002(8)
C11 0.102(13) 0.054(9) 0.23(2) -0.015(12) 0.006(14) 0.013(9)
C12 0.112(14) 0.132(15) 0.19(2) 0.106(15) 0.039(13) 0.028(12)
C13 0.065(9) 0.108(12) 0.110(13) 0.027(10) -0.002(9) 0.007(9)
C14 0.063(10) 0.170(17) 0.099(12) 0.044(12) 0.018(9) 0.031(10)
C15 0.075(10) 0.111(12) 0.118(14) 0.006(10) 0.011(9) 0.036(9)
C16 0.069(10) 0.168(16) 0.091(12) 0.065(11) 0.016(8) 0.018(10)
C17 0.076(9) 0.072(9) 0.074(10) 0.020(7) 0.013(7) 0.007(7)
C18 0.103(12) 0.140(14) 0.066(10) 0.005(9) 0.025(9) 0.037(11)
C19 0.141(19) 0.19(2) 0.146(19) -0.016(16) -0.026(15) 0.095(18)
C20 0.129(14) 0.098(11) 0.069(10) 0.018(9) 0.036(10) 0.057(11)
C21 0.20(2) 0.107(14) 0.139(18) 0.009(13) 0.061(16) 0.058(15)
C22 0.076(9) 0.097(10) 0.047(8) 0.019(7) 0.013(7) 0.022(8)
C23 0.059(8) 0.066(8) 0.052(8) 0.003(6) 0.015(6) 0.002(7)
C24 0.075(9) 0.068(8) 0.058(9) 0.010(7) 0.006(7) 0.012(7)
C25 0.088(10) 0.097(11) 0.059(10) 0.031(8) -0.005(8) 0.022(9)
C26 0.111(13) 0.130(14) 0.052(10) 0.019(10) 0.009(9) 0.023(11)
C27 0.119(13) 0.093(11) 0.061(10) 0.010(8) 0.030(9) 0.037(10)
C28 0.128(16) 0.085(13) 0.20(2) -0.003(13) 0.000(15) 0.015(12)
C29 0.113(13) 0.076(10) 0.064(9) 0.007(7) 0.015(8) 0.028(9)
C30 0.105(14) 0.101(13) 0.142(16) 0.014(11) 0.014(12) 0.036(11)
C31 0.049(7) 0.062(7) 0.041(7) 0.002(6) 0.002(6) 0.023(6)
C32 0.068(9) 0.063(8) 0.067(10) 0.000(7) -0.003(7) -0.007(7)
C33 0.056(8) 0.068(8) 0.064(10) 0.007(7) 0.008(7) -0.014(7)
C34 0.124(13) 0.095(11) 0.085(11) 0.016(9) -0.009(9) 0.052(10)
C35 0.082(10) 0.091(10) 0.057(9) -0.003(7) -0.013(7) 0.028(9)
C36 0.080(11) 0.125(14) 0.100(13) -0.014(10) -0.022(9) 0.027(10)
C37 0.073(9) 0.074(8) 0.037(7) -0.001(6) 0.003(6) 0.017(7)
C38 0.064(8) 0.062(8) 0.052(8) 0.011(6) 0.002(6) 0.013(7)
C39 0.083(10) 0.077(9) 0.050(8) -0.002(7) 0.000(7) 0.026(8)
C40 0.107(12) 0.094(11) 0.067(10) 0.006(8) 0.023(9) 0.050(9)
C41 0.129(14) 0.120(13) 0.050(9) 0.008(9) 0.003(9) 0.042(12)
C42 0.106(12) 0.098(11) 0.046(9) 0.002(7) -0.004(8) 0.031(10)
C43 0.109(14) 0.162(18) 0.104(14) 0.013(12) -0.007(11) 0.061(13)
C44 0.111(12) 0.077(10) 0.062(9) 0.005(7) 0.016(8) 0.036(9)
C45 0.23(2) 0.089(12) 0.112(15) 0.027(11) -0.007(14) 0.073(14)

loop_
_atom_type_symbol
_atom_type_description
_atom_type_scat_dispersion_real
_atom_type_scat_dispersion_imag
_atom_type_scat_source
Th Th -7.2400 8.8979 'International Tables Vol C Tables 4.2.6.8 and 6.1.1.4'
Si Si 0.0817 0.0704 'International Tables Vol C Tables 4.2.6.8 and 6.1.1.4'
N N 0.0061 0.0033 'International Tables Vol C Tables 4.2.6.8 and 6.1.1.4'
C C 0.0033 0.0016 'International Tables Vol C Tables 4.2.6.8 and 6.1.1.4'
H H 0.0000 0.0000 'International Tables Vol C Tables 4.2.6.8 and 6.1.1.4'

loop_
_geom_angle_atom_site_label_1
_geom_angle_atom_site_label_2
_geom_angle_atom_site_label_3
_geom_angle
N4 Th1 N1 105.2(3)
N4 Th1 N2 113.4(3)
N1 Th1 N2 105.2(3)
N4 Th1 N3 114.4(3)
N1 Th1 N3 111.5(3)
N2 Th1 N3 106.8(3)
N4 Th1 Si6 101.8(2)
N1 Th1 Si6 139.3(2)
N2 Th1 Si6 91.0(3)
N3 Th1 Si6 28.1(2)
N4 Th1 Si2 89.6(2)
N1 Th1 Si2 27.0(2)
N2 Th1 Si2 132.2(3)
N3 Th1 Si2 99.6(2)
Si6 Th1 Si2 126.08(9)
N1 Si1 C3 112.6(7)
N1 Si1 C2 110.0(7)
C3 Si1 C2 109.9(9)
N1 Si1 C1 114.6(7)
C3 Si1 C1 105.1(9)
C2 Si1 C1 104.2(9)
N1 Si2 C5 106.7(6)
N1 Si2 C4 114.3(7)
C5 Si2 C4 106.8(7)
N1 Si2 C6 113.6(6)
C5 Si2 C6 109.0(7)
C4 Si2 C6 106.2(7)
N1 Si2 Th1 38.8(3)
C5 Si2 Th1 68.3(4)
C4 Si2 Th1 120.2(5)
C6 Si2 Th1 132.5(5)
N2 Si3 C8 109.4(5)
N2 Si3 C9 113.3(6)
C8 Si3 C9 107.1(7)
N2 Si3 C7 114.8(6)
C8 Si3 C7 107.2(8)
C9 Si3 C7 104.6(9)
N2 Si4 C11 114.9(7)
N2 Si4 C12 113.6(7)
C11 Si4 C12 104.8(9)
N2 Si4 C10 108.9(5)
C11 Si4 C10 107.0(8)
C12 Si4 C10 107.1(8)
N3 Si5 C13 112.2(6)
N3 Si5 C15 113.0(6)
C13 Si5 C15 107.9(7)
N3 Si5 C14 114.0(6)
C13 Si5 C14 104.0(7)
C15 Si5 C14 105.1(7)
N3 Si6 C17 108.1(5)
N3 Si6 C16 114.9(7)
C17 Si6 C16 105.6(6)
N3 Si6 C18 114.4(6)
C17 Si6 C18 108.5(7)
C16 Si6 C18 104.8(7)
N3 Si6 Th1 41.0(3)
C17 Si6 Th1 67.5(4)
C16 Si6 Th1 121.2(6)
C18 Si6 Th1 133.4(5)
Si2 N1 Si1 117.5(6)
Si2 N1 Th1 114.1(5)
Si1 N1 Th1 128.0(5)
Si3 N2 Si4 118.5(5)
Si3 N2 Th1 124.3(5)
Si4 N2 Th1 117.1(5)
Si5 N3 Si6 117.3(5)
Si5 N3 Th1 131.7(5)
Si6 N3 Th1 110.9(4)
C31 N4 Th1 170.7(7)
C33 N5 C31 111.5(10)
C33 N5 C23 118.4(10)
C31 N5 C23 128.4(10)
C32 N6 C31 111.0(10)
C32 N6 C38 120.8(10)
C31 N6 C38 127.1(10)
Si1 C1 H1A 109.5
Si1 C1 H1B 109.5
H1A C1 H1B 109.5
Si1 C1 H1C 109.5
H1A C1 H1C 109.5
H1B C1 H1C 109.5
Si1 C2 H2A 109.5
Si1 C2 H2B 109.5
H2A C2 H2B 109.5
Si1 C2 H2C 109.5
H2A C2 H2C 109.5
H2B C2 H2C 109.5
Si1 C3 H3A 109.5
Si1 C3 H3B 109.5
H3A C3 H3B 109.5
Si1 C3 H3C 109.5
H3A C3 H3C 109.5
H3B C3 H3C 109.5
Si2 C4 H4A 109.5
Si2 C4 H4B 109.5
H4A C4 H4B 109.5
Si2 C4 H4C 109.5
H4A C4 H4C 109.5
H4B C4 H4C 109.5
Si2 C5 H5A 109.5
Si2 C5 H5B 109.5
H5A C5 H5B 109.5
Si2 C5 H5C 109.5
H5A C5 H5C 109.5
H5B C5 H5C 109.5
Si2 C6 H6A 109.5
Si2 C6 H6B 109.5
H6A C6 H6B 109.5
Si2 C6 H6C 109.5
H6A C6 H6C 109.5
H6B C6 H6C 109.5
Si3 C7 H7A 109.5
Si3 C7 H7B 109.5
H7A C7 H7B 109.5
Si3 C7 H7C 109.5
H7A C7 H7C 109.5
H7B C7 H7C 109.5
Si3 C8 H8A 109.5
Si3 C8 H8B 109.5
H8A C8 H8B 109.5
Si3 C8 H8C 109.5
H8A C8 H8C 109.5
H8B C8 H8C 109.5
Si3 C9 H9A 109.5
Si3 C9 H9B 109.5
H9A C9 H9B 109.5
Si3 C9 H9C 109.5
H9A C9 H9C 109.5
H9B C9 H9C 109.5
Si4 C10 H10A 109.5
Si4 C10 H10B 109.5
H10A C10 H10B 109.5
Si4 C10 H10C 109.5
H10A C10 H10C 109.5
H10B C10 H10C 109.5
Si4 C11 H11A 109.5
Si4 C11 H11B 109.5
H11A C11 H11B 109.5
Si4 C11 H11C 109.5
H11A C11 H11C 109.5
H11B C11 H11C 109.5
Si4 C12 H12A 109.5
Si4 C12 H12B 109.5
H12A C12 H12B 109.5
Si4 C12 H12C 109.5
H12A C12 H12C 109.5
H12B C12 H12C 109.5
Si5 C13 H13A 109.5
Si5 C13 H13B 109.5
H13A C13 H13B 109.5
Si5 C13 H13C 109.5
H13A C13 H13C 109.5
H13B C13 H13C 109.5
Si5 C14 H14A 109.5
Si5 C14 H14B 109.5
H14A C14 H14B 109.5
Si5 C14 H14C 109.5
H14A C14 H14C 109.5
H14B C14 H14C 109.5
Si5 C15 H15A 109.5
Si5 C15 H15B 109.5
H15A C15 H15B 109.5
Si5 C15 H15C 109.5
H15A C15 H15C 109.5
H15B C15 H15C 109.5
Si6 C16 H16A 109.5
Si6 C16 H16B 109.5
H16A C16 H16B 109.5
Si6 C16 H16C 109.5
H16A C16 H16C 109.5
H16B C16 H16C 109.5
Si6 C17 H17A 109.5
Si6 C17 H17B 109.5
H17A C17 H17B 109.5
Si6 C17 H17C 109.5
H17A C17 H17C 109.5
H17B C17 H17C 109.5
Si6 C18 H18A 109.5
Si6 C18 H18B 109.5
H18A C18 H18B 109.5
Si6 C18 H18C 109.5
H18A C18 H18C 109.5
H18B C18 H18C 109.5
C20 C19 H19A 109.5
C20 C19 H19B 109.5
H19A C19 H19B 109.5
C20 C19 H19C 109.5
H19A C19 H19C 109.5
H19B C19 H19C 109.5
C21 C20 C22 115.0(15)
C21 C20 C19 108.1(14)
C22 C20 C19 109.6(14)
C21 C20 H20 108.0
C22 C20 H20 108.0
C19 C20 H20 108.0
C20 C21 H21A 109.5
C20 C21 H21B 109.5
H21A C21 H21B 109.5
C20 C21 H21C 109.5
H21A C21 H21C 109.5
H21B C21 H21C 109.5
C27 C22 C23 117.0(12)
C27 C22 C20 120.9(12)
C23 C22 C20 121.9(11)
C24 C23 C22 122.4(11)
C24 C23 N5 119.2(11)
C22 C23 N5 117.8(11)
C23 C24 C25 117.5(12)
C23 C24 C29 121.5(12)
C25 C24 C29 120.8(12)
C26 C25 C24 121.5(13)
C26 C25 H25 119.2
C24 C25 H25 119.2
C25 C26 C27 120.5(14)
C25 C26 H26 119.8
C27 C26 H26 119.8
C26 C27 C22 121.1(13)
C26 C27 H27 119.5
C22 C27 H27 119.5
C29 C28 H28A 109.5
C29 C28 H28B 109.5
H28A C28 H28B 109.5
C29 C28 H28C 109.5
H28A C28 H28C 109.5
H28B C28 H28C 109.5
C24 C29 C28 111.8(13)
C24 C29 C30 112.8(13)
C28 C29 C30 107.5(13)
C24 C29 H29 108.2
C28 C29 H29 108.2
C30 C29 H29 108.2
C29 C30 H30A 109.5
C29 C30 H30B 109.5
H30A C30 H30B 109.5
C29 C30 H30C 109.5
H30A C30 H30C 109.5
H30B C30 H30C 109.5
N4 C31 N5 131.5(10)
N4 C31 N6 127.6(10)
N5 C31 N6 100.8(10)
C33 C32 N6 107.4(11)
C33 C32 H32 126.3
N6 C32 H32 126.3
C32 C33 N5 109.3(11)
C32 C33 H33 125.4
N5 C33 H33 125.4
C35 C34 H34A 109.5
C35 C34 H34B 109.5
H34A C34 H34B 109.5
C35 C34 H34C 109.5
H34A C34 H34C 109.5
H34B C34 H34C 109.5
C37 C35 C34 111.0(12)
C37 C35 C36 112.0(11)
C34 C35 C36 110.5(12)
C37 C35 H35 107.7
C34 C35 H35 107.7
C36 C35 H35 107.7
C35 C36 H36A 109.5
C35 C36 H36B 109.5
H36A C36 H36B 109.5
C35 C36 H36C 109.5
H36A C36 H36C 109.5
H36B C36 H36C 109.5
C42 C37 C38 118.0(12)
C42 C37 C35 118.5(12)
C38 C37 C35 123.3(11)
C37 C38 C39 122.1(11)
C37 C38 N6 118.6(10)
C39 C38 N6 118.7(10)
C40 C39 C38 115.7(12)
C40 C39 C44 122.4(12)
C38 C39 C44 121.6(11)
C41 C40 C39 123.6(14)
C41 C40 H40 118.2
C39 C40 H40 118.2
C40 C41 C42 119.8(14)
C40 C41 H41 120.1
C42 C41 H41 120.1
C41 C42 C37 120.7(13)
C41 C42 H42 119.7
C37 C42 H42 119.7
C44 C43 H43A 109.5
C44 C43 H43B 109.5
H43A C43 H43B 109.5
C44 C43 H43C 109.5
H43A C43 H43C 109.5
H43B C43 H43C 109.5
C39 C44 C45 110.1(13)
C39 C44 C43 112.6(12)
C45 C44 C43 111.3(14)
C39 C44 H44 107.5
C45 C44 H44 107.5
C43 C44 H44 107.5
C44 C45 H45A 109.5
C44 C45 H45B 109.5
H45A C45 H45B 109.5
C44 C45 H45C 109.5
H45A C45 H45C 109.5
H45B C45 H45C 109.5
C52 C46 C47 94(2)
C52 C46 C51 146(2)
C47 C46 C51 120.0
C46 C47 C48 120.0
C46 C47 C52 41.4(15)
C48 C47 C52 161.3(15)
C49 C48 C47 120.0
C48 C49 C50 120.0
C51 C50 C49 120.0
C50 C51 C46 120.0
C46 C52 C47 44.5(15)
C54 C53 C58 120.0
C55 C54 C53 120.0
C59 C55 C54 121(4)
C59 C55 C56 118(4)
C54 C55 C56 120.0
C57 C56 C55 120.0
C56 C57 C58 120.0
C57 C58 C53 120.0
C61 C60 C65 120.0
C61 C60 C66 103.5
C65 C60 C66 131.8
C60 C61 C62 120.0
C63 C62 C61 120.0
C62 C63 C64 120.0
C63 C64 C65 120.0
C64 C65 C60 120.0

loop_
_geom_bond_atom_site_label_1
_geom_bond_atom_site_label_2
_geom_bond_distance
Th1 N4 2.197(10)
Th1 N1 2.369(10)
Th1 N2 2.395(8)
Th1 N3 2.418(8)
Th1 Si6 3.445(4)
Th1 Si2 3.448(4)
Si1 N1 1.738(10)
Si1 C3 1.863(17)
Si1 C2 1.873(16)
Si1 C1 1.884(18)
Si2 N1 1.718(10)
Si2 C5 1.871(13)
Si2 C4 1.877(14)
Si2 C6 1.894(14)
Si3 N2 1.728(10)
Si3 C8 1.827(13)
Si3 C9 1.851(15)
Si3 C7 1.856(14)
Si4 N2 1.731(10)
Si4 C11 1.862(16)
Si4 C12 1.866(17)
Si4 C10 1.875(14)
Si5 N3 1.706(9)
Si5 C13 1.888(16)
Si5 C15 1.891(14)
Si5 C14 1.902(14)
Si6 N3 1.737(10)
Si6 C17 1.853(13)
Si6 C16 1.866(15)
Si6 C18 1.866(15)
N4 C31 1.291(14)
N5 C33 1.362(14)
N5 C31 1.403(14)
N5 C23 1.439(14)
N6 C32 1.386(15)
N6 C31 1.414(14)
N6 C38 1.447(14)
C1 H1A 0.9800
C1 H1B 0.9800
C1 H1C 0.9800
C2 H2A 0.9800
C2 H2B 0.9800
C2 H2C 0.9800
C3 H3A 0.9800
C3 H3B 0.9800
C3 H3C 0.9800
C4 H4A 0.9800
C4 H4B 0.9800
C4 H4C 0.9800
C5 H5A 0.9800
C5 H5B 0.9800
C5 H5C 0.9800
C6 H6A 0.9800
C6 H6B 0.9800
C6 H6C 0.9800
C7 H7A 0.9800
C7 H7B 0.9800
C7 H7C 0.9800
C8 H8A 0.9800
C8 H8B 0.9800
C8 H8C 0.9800
C9 H9A 0.9800
C9 H9B 0.9800
C9 H9C 0.9800
C10 H10A 0.9800
C10 H10B 0.9800
C10 H10C 0.9800
C11 H11A 0.9800
C11 H11B 0.9800
C11 H11C 0.9800
C12 H12A 0.9800
C12 H12B 0.9800
C12 H12C 0.9800
C13 H13A 0.9800
C13 H13B 0.9800
C13 H13C 0.9800
C14 H14A 0.9800
C14 H14B 0.9800
C14 H14C 0.9800
C15 H15A 0.9800
C15 H15B 0.9800
C15 H15C 0.9800
C16 H16A 0.9800
C16 H16B 0.9800
C16 H16C 0.9800
C17 H17A 0.9800
C17 H17B 0.9800
C17 H17C 0.9800
C18 H18A 0.9800
C18 H18B 0.9800
C18 H18C 0.9800
C19 C20 1.54(2)
C19 H19A 0.9800
C19 H19B 0.9800
C19 H19C 0.9800
C20 C21 1.49(2)
C20 C22 1.494(18)
C20 H20 1.0000
C21 H21A 0.9800
C21 H21B 0.9800
C21 H21C 0.9800
C22 C27 1.406(17)
C22 C23 1.427(17)
C23 C24 1.384(16)
C24 C25 1.409(17)
C24 C29 1.510(17)
C25 C26 1.373(19)
C25 H25 0.9500
C26 C27 1.378(19)
C26 H26 0.9500
C27 H27 0.9500
C28 C29 1.51(2)
C28 H28A 0.9800
C28 H28B 0.9800
C28 H28C 0.9800
C29 C30 1.53(2)
C29 H29 1.0000
C30 H30A 0.9800
C30 H30B 0.9800
C30 H30C 0.9800
C32 C33 1.305(16)
C32 H32 0.9500
C33 H33 0.9500
C34 C35 1.532(18)
C34 H34A 0.9800
C34 H34B 0.9800
C34 H34C 0.9800
C35 C37 1.523(17)
C35 C36 1.535(19)
C35 H35 1.0000
C36 H36A 0.9800
C36 H36B 0.9800
C36 H36C 0.9800
C37 C42 1.379(16)
C37 C38 1.401(15)
C38 C39 1.408(16)
C39 C40 1.379(17)
C39 C44 1.504(17)
C40 C41 1.350(18)
C40 H40 0.9500
C41 C42 1.377(19)
C41 H41 0.9500
C42 H42 0.9500
C43 C44 1.54(2)
C43 H43A 0.9800
C43 H43B 0.9800
C43 H43C 0.9800
C44 C45 1.51(2)
C44 H44 1.0000
C45 H45A 0.9800
C45 H45B 0.9800
C45 H45C 0.9800
C46 C52 1.31(4)
C46 C47 1.3900
C46 C51 1.3900
C47 C48 1.3900
C47 C52 1.98(5)
C48 C49 1.3900
C49 C50 1.3900
C50 C51 1.3900
C53 C54 1.3900
C53 C58 1.3900
C54 C55 1.3900
C55 C59 1.19(6)
C55 C56 1.3900
C56 C57 1.3900
C57 C58 1.3900
C60 C61 1.3900
C60 C65 1.3900
C60 C66 1.5215
C61 C62 1.3900
C62 C63 1.3900
C63 C64 1.3900
C64 C65 1.3900
